data_4516939
loop_
_publ_author_name
'Kuleshova, Olena'
'Khilya, Olga'
'Volovenko, Yulian'
'Mallet-Ladeira, Sonia'
'Dyakonenko, Viktoriya'
'Gras, Emmanuel'

_publ_section_title
;
 Expedited Route to Fully Substituted Amino-Pyrazole Building Blocks and
 Their Further Transformations.
;
_journal_issue 12
_journal_name_full 'ACS omega'
_journal_page_first 8911
_journal_page_last 8927
_journal_paper_doi 10.1021/acsomega.7b01419
_journal_volume 2
_journal_year 2017
_chemical_compound_source 'synthesis as described'
_chemical_formula_moiety 'C20 H17 N3 S'
_chemical_formula_sum 'C20 H17 N3 S'
_chemical_formula_weight 331.43
_space_group_IT_number 14
_space_group_name_Hall '-P 2ybc'
_space_group_name_H-M_alt 'P 1 21/c 1'
_symmetry_cell_setting monoclinic
_symmetry_Int_Tables_number 14
_symmetry_space_group_name_Hall '-P 2ybc'
_symmetry_space_group_name_H-M 'P 1 21/c 1'
_atom_sites_solution_hydrogens geom
_atom_sites_solution_primary direct
_atom_sites_solution_secondary difmap
_cell_angle_alpha 90
_cell_angle_beta 93.9540(10)
_cell_angle_gamma 90
_cell_formula_units_Z 4
_cell_length_a 10.4573(2)
_cell_length_b 11.9728(3)
_cell_length_c 12.8415(3)
_cell_measurement_reflns_used 9790
_cell_measurement_temperature 100(2)
_cell_measurement_theta_max 45.37
_cell_measurement_theta_min 2.59
_cell_measurement_wavelength 0.71073
_cell_volume 1603.97(6)
_computing_cell_refinement 'APEX2 and SAINT'
_computing_data_collection APEX2
_computing_data_reduction SAINT
_computing_molecular_graphics 'Ortep-3 for Windows (Farrugia, 1997)'
_computing_publication_material 'WinGX publication routines (Farrugia, 1999)'
_computing_structure_refinement 'SHELXL-97 (Sheldrick, 2008)'
_computing_structure_solution 'SHELXS-97 (Sheldrick, 2008)'
_diffrn_ambient_temperature 100(2)
_diffrn_measured_fraction_theta_full 1
_diffrn_measured_fraction_theta_max 1
_diffrn_measurement_device_type 'Bruker Kappa APEX II Quazar'
_diffrn_measurement_method 'phi and omega scans'
_diffrn_radiation_monochromator 'multilayer optics'
_diffrn_radiation_probe x-ray
_diffrn_radiation_source 'microfocus sealed tube'
_diffrn_radiation_type MoK\a
_diffrn_radiation_wavelength 0.71073
_diffrn_reflns_av_R_equivalents 0.0332
_diffrn_reflns_av_unetI/netI 0.0182
_diffrn_reflns_limit_h_max 18
_diffrn_reflns_limit_h_min -19
_diffrn_reflns_limit_k_max 21
_diffrn_reflns_limit_k_min -21
_diffrn_reflns_limit_l_max 23
_diffrn_reflns_limit_l_min -23
_diffrn_reflns_number 89457
_diffrn_reflns_theta_full 40.25
_diffrn_reflns_theta_max 40.25
_diffrn_reflns_theta_min 2.33
_diffrn_standards_decay_% 0
_diffrn_standards_interval_count 0
_diffrn_standards_interval_time 0
_diffrn_standards_number 0
_exptl_absorpt_coefficient_mu 0.207
_exptl_absorpt_correction_T_max 0.7490
_exptl_absorpt_correction_T_min 0.6944
_exptl_absorpt_correction_type multi-scan
_exptl_absorpt_process_details
;
        [c.f. r.h. blessing, acta cryst. (1995), a51, 33-38]
;
_exptl_crystal_colour colourless
_exptl_crystal_density_diffrn 1.372
_exptl_crystal_density_method 'not measured'
_exptl_crystal_description block
_exptl_crystal_F_000 696
_exptl_crystal_size_max 0.34
_exptl_crystal_size_mid 0.28
_exptl_crystal_size_min 0.2
_refine_diff_density_max 0.605
_refine_diff_density_min -0.23
_refine_diff_density_rms 0.061
_refine_ls_extinction_method none
_refine_ls_goodness_of_fit_ref 1.084
_refine_ls_hydrogen_treatment constr
_refine_ls_matrix_type full
_refine_ls_number_parameters 217
_refine_ls_number_reflns 10085
_refine_ls_number_restraints 0
_refine_ls_restrained_S_all 1.084
_refine_ls_R_factor_all 0.0379
_refine_ls_R_factor_gt 0.0311
_refine_ls_shift/su_max 0.001
_refine_ls_shift/su_mean 0
_refine_ls_structure_factor_coef Fsqd
_refine_ls_weighting_details 'calc w=1/[\s^2^(Fo^2^)+(0.0434P)^2^+0.3712P] where P=(Fo^2^+2Fc^2^)/3'
_refine_ls_weighting_scheme calc
_refine_ls_wR_factor_gt 0.0879
_refine_ls_wR_factor_ref 0.0932
_reflns_number_gt 8770
_reflns_number_total 10085
_reflns_threshold_expression >2sigma(I)
_cod_data_source_file ao7b01419_si_002.cif
_cod_data_source_block 6b
_cod_original_sg_symbol_H-M 'P 21/c'
_cod_database_code 4516939

loop_
_symmetry_equiv_pos_as_xyz
'x, y, z'
'-x, y+1/2, -z+1/2'
'-x, -y, -z'
'x, -y-1/2, z-1/2'

loop_
_atom_site_label
_atom_site_type_symbol
_atom_site_fract_x
_atom_site_fract_y
_atom_site_fract_z
_atom_site_U_iso_or_equiv
_atom_site_adp_type
_atom_site_occupancy
_atom_site_symmetry_multiplicity
_atom_site_calc_flag
_atom_site_refinement_flags
C1 C 0.14696(5) 0.43858(5) 0.31856(4) 0.01224(8) Uani 1 1 d .
C2 C 0.05439(6) 0.44948(5) 0.23514(4) 0.01534(9) Uani 1 1 d .
H2 H -0.0041 0.5103 0.2326 0.018 Uiso 1 1 calc R
C3 C 0.04933(6) 0.37014(6) 0.15613(5) 0.01789(10) Uani 1 1 d .
H3 H -0.0137 0.3767 0.0996 0.021 Uiso 1 1 calc R
C4 C 0.13586(7) 0.28049(6) 0.15849(5) 0.01894(10) Uani 1 1 d .
H4 H 0.1309 0.2274 0.1034 0.023 Uiso 1 1 calc R
C5 C 0.22886(6) 0.26838(5) 0.24053(5) 0.01701(9) Uani 1 1 d .
H5 H 0.2879 0.208 0.2421 0.02 Uiso 1 1 calc R
C6 C 0.23281(5) 0.34771(5) 0.32055(4) 0.01309(8) Uani 1 1 d .
C7 C 0.25391(5) 0.47818(4) 0.46909(4) 0.01129(7) Uani 1 1 d .
C8 C 0.29666(5) 0.53168(4) 0.56693(4) 0.01156(8) Uani 1 1 d .
C9 C 0.39850(5) 0.47514(5) 0.62378(4) 0.01361(8) Uani 1 1 d .
C10 C 0.23903(5) 0.62814(4) 0.60433(4) 0.01096(7) Uani 1 1 d .
C11 C 0.12191(5) 0.68168(5) 0.55060(4) 0.01401(8) Uani 1 1 d .
H11A H 0.05 0.6278 0.5438 0.017 Uiso 1 1 calc R
H11B H 0.1403 0.7082 0.4801 0.017 Uiso 1 1 calc R
C12 C 0.08877(6) 0.78046(5) 0.62041(5) 0.01555(9) Uani 1 1 d .
H12A H 0.0934 0.8518 0.5819 0.019 Uiso 1 1 calc R
H12B H 0.0013 0.772 0.6442 0.019 Uiso 1 1 calc R
C13 C 0.18819(6) 0.77806(5) 0.71310(4) 0.01470(9) Uani 1 1 d .
H13A H 0.2353 0.8498 0.7194 0.018 Uiso 1 1 calc R
H13B H 0.1469 0.7639 0.7789 0.018 Uiso 1 1 calc R
C14 C 0.38793(5) 0.67194(5) 0.76213(4) 0.01352(8) Uani 1 1 d .
H14A H 0.4261 0.7462 0.7782 0.016 Uiso 1 1 calc R
H14B H 0.4522 0.627 0.7276 0.016 Uiso 1 1 calc R
C15 C 0.35892(5) 0.61551(5) 0.86321(4) 0.01208(8) Uani 1 1 d .
C16 C 0.28073(5) 0.52102(5) 0.86449(4) 0.01417(8) Uani 1 1 d .
H16 H 0.2408 0.4932 0.801 0.017 Uiso 1 1 calc R
C17 C 0.26097(6) 0.46725(5) 0.95820(5) 0.01682(9) Uani 1 1 d .
H17 H 0.2068 0.4035 0.9586 0.02 Uiso 1 1 calc R
C18 C 0.32058(6) 0.50685(6) 1.05149(5) 0.01805(10) Uani 1 1 d .
H18 H 0.3082 0.4696 1.1153 0.022 Uiso 1 1 calc R
C19 C 0.39815(6) 0.60113(6) 1.05065(5) 0.01793(10) Uani 1 1 d .
H19 H 0.4391 0.6282 1.114 0.022 Uiso 1 1 calc R
C20 C 0.41591(6) 0.65597(5) 0.95700(5) 0.01540(9) Uani 1 1 d .
H20 H 0.4673 0.7214 0.9571 0.018 Uiso 1 1 calc R
N1 N 0.16117(5) 0.51083(4) 0.40272(4) 0.01266(7) Uani 1 1 d .
N2 N 0.47952(6) 0.42345(5) 0.66735(5) 0.01945(9) Uani 1 1 d .
N3 N 0.27496(5) 0.68616(4) 0.69005(4) 0.01216(7) Uani 1 1 d .
S1 S 0.332463(14) 0.353648(12) 0.433800(11) 0.01345(3) Uani 1 1 d .

loop_
_atom_site_aniso_label
_atom_site_aniso_U_11
_atom_site_aniso_U_22
_atom_site_aniso_U_33
_atom_site_aniso_U_23
_atom_site_aniso_U_13
_atom_site_aniso_U_12
C1 0.01376(18) 0.01199(19) 0.01101(17) -0.00058(14) 0.00126(14) -0.00048(15)
C2 0.0164(2) 0.0166(2) 0.01276(19) -0.00075(16) -0.00086(16) -0.00062(17)
C3 0.0204(2) 0.0206(2) 0.0126(2) -0.00233(17) 0.00024(17) -0.00319(19)
C4 0.0238(3) 0.0191(2) 0.0142(2) -0.00496(18) 0.00350(18) -0.0029(2)
C5 0.0210(2) 0.0148(2) 0.0158(2) -0.00372(17) 0.00462(18) -0.00001(18)
C6 0.01471(19) 0.01205(19) 0.01273(18) -0.00091(15) 0.00253(15) -0.00005(15)
C7 0.01246(18) 0.00988(17) 0.01157(17) 0.00019(14) 0.00124(14) 0.00017(14)
C8 0.01258(18) 0.01029(18) 0.01161(17) 0.00041(14) -0.00072(14) 0.00066(14)
C9 0.0152(2) 0.01115(19) 0.01428(19) 0.00083(15) -0.00066(15) 0.00030(15)
C10 0.01264(18) 0.00997(17) 0.01024(16) 0.00087(13) 0.00057(13) -0.00068(14)
C11 0.0153(2) 0.0145(2) 0.01199(18) -0.00084(15) -0.00064(15) 0.00382(16)
C12 0.0176(2) 0.0126(2) 0.0162(2) -0.00149(16) -0.00041(17) 0.00294(16)
C13 0.0185(2) 0.0130(2) 0.01278(19) -0.00154(15) 0.00178(16) 0.00169(17)
C14 0.01400(19) 0.01291(19) 0.01336(19) -0.00031(15) -0.00123(15) -0.00336(15)
C15 0.01245(18) 0.01163(18) 0.01187(17) -0.00095(14) -0.00114(14) -0.00017(14)
C16 0.0153(2) 0.0135(2) 0.01352(19) 0.00002(15) -0.00025(15) -0.00220(16)
C17 0.0181(2) 0.0161(2) 0.0166(2) 0.00225(17) 0.00311(17) -0.00049(18)
C18 0.0199(2) 0.0212(3) 0.0134(2) 0.00209(18) 0.00333(17) 0.0049(2)
C19 0.0185(2) 0.0230(3) 0.01201(19) -0.00277(18) -0.00079(16) 0.0035(2)
C20 0.0159(2) 0.0165(2) 0.01341(19) -0.00325(16) -0.00190(16) -0.00066(17)
N1 0.01414(17) 0.01228(17) 0.01135(16) -0.00102(13) -0.00064(13) 0.00129(13)
N2 0.0206(2) 0.0156(2) 0.0214(2) 0.00138(17) -0.00449(18) 0.00385(17)
N3 0.01468(17) 0.01022(16) 0.01134(16) -0.00054(12) -0.00095(13) -0.00042(13)
S1 0.01468(6) 0.01144(6) 0.01419(6) -0.00040(4) 0.00066(4) 0.00259(4)

loop_
_atom_type_symbol
_atom_type_description
_atom_type_scat_dispersion_real
_atom_type_scat_dispersion_imag
_atom_type_scat_source
C C 0.0033 0.0016 'International Tables Vol C Tables 4.2.6.8 and 6.1.1.4'
H H 0 0 'International Tables Vol C Tables 4.2.6.8 and 6.1.1.4'
N N 0.0061 0.0033 'International Tables Vol C Tables 4.2.6.8 and 6.1.1.4'
S S 0.1246 0.1234 'International Tables Vol C Tables 4.2.6.8 and 6.1.1.4'

loop_
_geom_angle_atom_site_label_1
_geom_angle_atom_site_label_2
_geom_angle_atom_site_label_3
_geom_angle
N1 C1 C2 124.80(5)
N1 C1 C6 115.73(5)
C2 C1 C6 119.46(5)
C3 C2 C1 119.02(6)
C3 C2 H2 120.5
C1 C2 H2 120.5
C2 C3 C4 121.05(6)
C2 C3 H3 119.5
C4 C3 H3 119.5
C5 C4 C3 120.82(6)
C5 C4 H4 119.6
C3 C4 H4 119.6
C4 C5 C6 118.00(6)
C4 C5 H5 121
C6 C5 H5 121
C5 C6 C1 121.64(5)
C5 C6 S1 129.12(5)
C1 C6 S1 109.22(4)
N1 C7 C8 127.07(5)
N1 C7 S1 114.86(4)
C8 C7 S1 118.07(4)
C10 C8 C9 122.74(5)
C10 C8 C7 123.04(5)
C9 C8 C7 114.17(5)
N2 C9 C8 176.14(6)
N3 C10 C8 127.46(5)
N3 C10 C11 109.28(5)
C8 C10 C11 123.25(5)
C10 C11 C12 105.60(4)
C10 C11 H11A 110.6
C12 C11 H11A 110.6
C10 C11 H11B 110.6
C12 C11 H11B 110.6
H11A C11 H11B 108.8
C13 C12 C11 105.75(5)
C13 C12 H12A 110.6
C11 C12 H12A 110.6
C13 C12 H12B 110.6
C11 C12 H12B 110.6
H12A C12 H12B 108.7
N3 C13 C12 104.71(4)
N3 C13 H13A 110.8
C12 C13 H13A 110.8
N3 C13 H13B 110.8
C12 C13 H13B 110.8
H13A C13 H13B 108.9
N3 C14 C15 113.26(5)
N3 C14 H14A 108.9
C15 C14 H14A 108.9
N3 C14 H14B 108.9
C15 C14 H14B 108.9
H14A C14 H14B 107.7
C20 C15 C16 119.16(5)
C20 C15 C14 119.17(5)
C16 C15 C14 121.61(5)
C17 C16 C15 120.43(5)
C17 C16 H16 119.8
C15 C16 H16 119.8
C16 C17 C18 120.06(6)
C16 C17 H17 120
C18 C17 H17 120
C19 C18 C17 119.71(6)
C19 C18 H18 120.1
C17 C18 H18 120.1
C18 C19 C20 120.11(5)
C18 C19 H19 119.9
C20 C19 H19 119.9
C15 C20 C19 120.50(6)
C15 C20 H20 119.7
C19 C20 H20 119.7
C7 N1 C1 110.94(5)
C10 N3 C14 129.22(5)
C10 N3 C13 114.43(5)
C14 N3 C13 116.33(4)
C6 S1 C7 89.23(3)

loop_
_geom_bond_atom_site_label_1
_geom_bond_atom_site_label_2
_geom_bond_distance
C1 N1 1.3842(7)
C1 C2 1.3996(8)
C1 C6 1.4096(8)
C2 C3 1.3882(9)
C2 H2 0.95
C3 C4 1.4029(10)
C3 H3 0.95
C4 C5 1.3912(9)
C4 H4 0.95
C5 C6 1.3979(8)
C5 H5 0.95
C6 S1 1.7312(6)
C7 N1 1.3059(7)
C7 C8 1.4529(7)
C7 S1 1.7761(5)
C8 C10 1.4028(8)
C8 C9 1.4207(8)
C9 N2 1.1612(8)
C10 N3 1.3336(7)
C10 C11 1.5068(8)
C11 C12 1.5379(8)
C11 H11A 0.99
C11 H11B 0.99
C12 C13 1.5258(8)
C12 H12A 0.99
C12 H12B 0.99
C13 N3 1.4693(7)
C13 H13A 0.99
C13 H13B 0.99
C14 N3 1.4597(7)
C14 C15 1.5125(8)
C14 H14A 0.99
C14 H14B 0.99
C15 C20 1.3934(8)
C15 C16 1.3967(8)
C16 C17 1.3927(8)
C16 H16 0.95
C17 C18 1.3949(9)
C17 H17 0.95
C18 C19 1.3906(10)
C18 H18 0.95
C19 C20 1.3937(9)
C19 H19 0.95
C20 H20 0.95
